data_7160400
loop_
_publ_author_name
'Zhang, Pengyan'
'Liu, Chenrui'
'Dai, Maoyi'
'Wang, Guangyue'
'Huang, Yurong'
'Zhang, Lina'
'Liu, Cheng'
'He, Chengjie'
'Zhang, Xiaoxiang'
'Zhang, Zhuan'
'Liang, Taoyuan'

_publ_section_title
;
 A one-pot multicomponent tandem reaction for the rapid synthesis of
 2-amino-3-benzylindoles.
;
_journal_issue 14
_journal_name_full 'Organic &amp; biomolecular chemistry'
_journal_page_first 3393
_journal_page_last 3399
_journal_paper_doi 10.1039/d5ob00187k
_journal_volume 23
_journal_year 2025
_chemical_formula_moiety 'C22 H26 F N3 O'
_chemical_formula_sum 'C22 H26 F N3 O'
_chemical_formula_weight 367.46
_space_group_crystal_system triclinic
_space_group_IT_number 2
_space_group_name_Hall '-P 1'
_space_group_name_H-M_alt 'P -1'
_atom_sites_solution_hydrogens geom
_atom_sites_solution_primary dual
_audit_block_doi 10.5517/ccdc.csd.cc2lvh43
_audit_creation_date 2024-12-09
_audit_creation_method
;
Olex2 1.2
(compiled 2018.05.29 svn.r3508 for OlexSys, GUI svn.r5506)
;
_audit_update_record
;
2024-12-09 deposited with the CCDC.	2025-03-05 downloaded from the CCDC.
;
_cell_angle_alpha 108.227(4)
_cell_angle_beta 91.024(3)
_cell_angle_gamma 113.106(4)
_cell_formula_units_Z 4
_cell_length_a 11.1055(4)
_cell_length_b 12.5847(6)
_cell_length_c 16.5079(7)
_cell_measurement_reflns_used 5297
_cell_measurement_temperature 293
_cell_measurement_theta_max 70.7880
_cell_measurement_theta_min 4.3910
_cell_volume 1989.30(17)
_computing_cell_refinement 'CrysAlisPro 1.171.42.99a (Rigaku OD, 2023)'
_computing_data_collection 'CrysAlisPro 1.171.42.99a (Rigaku OD, 2023)'
_computing_data_reduction 'CrysAlisPro 1.171.42.99a (Rigaku OD, 2023)'
_computing_molecular_graphics 'Olex2 (Dolomanov et al., 2009)'
_computing_publication_material 'Olex2 (Dolomanov et al., 2009)'
_computing_structure_refinement 'ShelXL (Sheldrick, 2015)'
_computing_structure_solution 'ShelXT (Sheldrick, 2015)'
_diffrn_ambient_temperature 293
_diffrn_detector 'CCD plate'
_diffrn_detector_area_resol_mean 8.0606
_diffrn_detector_type Eos
_diffrn_measured_fraction_theta_full 0.994
_diffrn_measured_fraction_theta_max 0.972
_diffrn_measurement_details
;
List of Runs (angles in degrees, time in seconds):

  # Type    Start    End  Width  t~exp~   \w     \q     \k     \f   Frames
#--------------------------------------------------------------------------
  1  \w     45.00  72.00   1.00    2.50    --   35.00 -99.00 -90.00   27
  2  \w    -34.00  49.00   1.00    2.50    --   35.00 -37.00  30.00   83
  3  \w     30.00  86.00   1.00    2.50    --   35.00-125.00  60.00   56
  4  \w     24.00 104.00   1.00    2.50    --   35.00  37.00   0.00   80
  5  \w     20.00 104.00   1.00    2.50    --   35.00  37.00-150.00   84
  6  \w     23.00  48.00   1.00    2.50    --   35.00  57.00-120.00   25
  7  \w     21.00  96.00   1.00    2.50    --   35.00  57.00 -90.00   75
  8  \w    -14.00  61.00   1.00    2.50    --   35.00 -77.00 120.00   75
  9  \w    105.00 131.00   1.00    2.50    --  105.75  61.00 120.00   26
 10  \w     45.00  96.00   1.00    2.50    --  105.75 -94.00  30.00   51
 11  \w    101.00 162.00   1.00    2.50    --  105.75  77.00  60.00   61
 12  \w     37.00 122.00   1.00    2.50    --  105.75 -45.00   0.00   85
 13  \w     85.00 176.00   1.00    2.50    --  105.75  30.00-150.00   91
 14  \w     56.00 123.00   1.00    2.50    --  105.75 -61.00  60.00   67
 15  \w    126.00 173.00   1.00    2.50    --  105.75  45.00 -60.00   47
 16  \w     72.00 108.00   1.00    2.50    --  105.75-111.00 120.00   36
 17  \w     75.00 108.00   1.00    2.50    --  105.75-111.00   0.00   33
 18  \w    122.00 168.00   1.00    2.50    --  105.75  77.00 150.00   46
 19  \w    133.00 168.00   1.00    2.50    --  105.75  77.00  30.00   35
 20  \w    135.00 173.00   1.00    2.50    --  105.75  61.00 120.00   38
 21  \w     39.00 107.00   1.00    2.50    --  105.75-111.00 -90.00   68
 22  \w    105.00 162.00   1.00    2.50    --  105.75  77.00  90.00   57
 23  \w    134.00 160.00   1.00    2.50    --  105.75  45.00  30.00   26
 24  \w     68.00 146.00   1.00    2.50    --  105.75 178.00 -60.00   78
 25  \w     47.00 119.00   1.00    2.50    --  105.75 -61.00-120.00   72
;
_diffrn_measurement_device 'four-circle diffractometer'
_diffrn_measurement_device_type 'Xcalibur, Eos, Gemini'
_diffrn_measurement_method '\w scans'
_diffrn_orient_matrix_type 'CrysAlisPro convention (1999,Acta A55,543-557)'
_diffrn_orient_matrix_UB_11 0.0205956000
_diffrn_orient_matrix_UB_12 0.1102674000
_diffrn_orient_matrix_UB_13 0.0819430000
_diffrn_orient_matrix_UB_21 -0.0842186000
_diffrn_orient_matrix_UB_22 -0.0892244000
_diffrn_orient_matrix_UB_23 0.0439986000
_diffrn_orient_matrix_UB_31 0.1258352000
_diffrn_orient_matrix_UB_32 -0.0055146000
_diffrn_orient_matrix_UB_33 0.0354944000
_diffrn_radiation_monochromator graphite
_diffrn_radiation_probe x-ray
_diffrn_radiation_type CuK\a
_diffrn_radiation_wavelength 1.54184
_diffrn_reflns_av_R_equivalents 0.0304
_diffrn_reflns_av_unetI/netI 0.0427
_diffrn_reflns_Laue_measured_fraction_full 0.994
_diffrn_reflns_Laue_measured_fraction_max 0.972
_diffrn_reflns_limit_h_max 13
_diffrn_reflns_limit_h_min -9
_diffrn_reflns_limit_k_max 15
_diffrn_reflns_limit_k_min -15
_diffrn_reflns_limit_l_max 20
_diffrn_reflns_limit_l_min -19
_diffrn_reflns_number 13185
_diffrn_reflns_point_group_measured_fraction_full 0.994
_diffrn_reflns_point_group_measured_fraction_max 0.972
_diffrn_reflns_theta_full 67.684
_diffrn_reflns_theta_max 70.807
_diffrn_reflns_theta_min 4.073
_diffrn_source 'fine-focus sealed X-ray tube'
_diffrn_source_type 'Enhance (Cu) X-ray Source'
_exptl_absorpt_coefficient_mu 0.667
_exptl_absorpt_correction_T_max 1.00000
_exptl_absorpt_correction_T_min 0.55956
_exptl_absorpt_correction_type multi-scan
_exptl_absorpt_process_details
;
CrysAlisPro 1.171.42.99a (Rigaku Oxford Diffraction, 2023)
Empirical absorption correction using spherical harmonics,
implemented in SCALE3 ABSPACK scaling algorithm.
;
_exptl_crystal_density_diffrn 1.227
_exptl_crystal_description block
_exptl_crystal_F_000 784
_exptl_crystal_size_max 0.2
_exptl_crystal_size_mid 0.15
_exptl_crystal_size_min 0.1
_refine_diff_density_max 0.183
_refine_diff_density_min -0.183
_refine_diff_density_rms 0.041
_refine_ls_extinction_method none
_refine_ls_goodness_of_fit_ref 1.036
_refine_ls_hydrogen_treatment constr
_refine_ls_matrix_type full
_refine_ls_number_parameters 493
_refine_ls_number_reflns 7446
_refine_ls_number_restraints 0
_refine_ls_restrained_S_all 1.036
_refine_ls_R_factor_all 0.0668
_refine_ls_R_factor_gt 0.0543
_refine_ls_shift/su_max 0.002
_refine_ls_shift/su_mean 0.000
_refine_ls_structure_factor_coef Fsqd
_refine_ls_weighting_details 'w=1/[\s^2^(Fo^2^)+(0.0781P)^2^+0.1982P] where P=(Fo^2^+2Fc^2^)/3'
_refine_ls_weighting_scheme calc
_refine_ls_wR_factor_gt 0.1458
_refine_ls_wR_factor_ref 0.1573
_reflns_Friedel_coverage 0.000
_reflns_number_gt 5875
_reflns_number_total 7446
_reflns_threshold_expression 'I > 2\s(I)'
_cod_data_source_file d5ob00187k2.cif
_cod_data_source_block exp_14899_auto
_cod_depositor_comments 'Adding full bibliography for 7160400.cif.'
_cod_original_cell_volume 1989.30(16)
_cod_database_code 7160400
_shelx_shelxl_version_number 2018/3
_shelx_space_group_comment
;
The symmetry employed for this shelxl refinement is uniquely defined
by the following loop, which should always be used as a source of
symmetry information in preference to the above space-group names.
They are only intended as comments.
;
_shelx_estimated_absorpt_t_max 0.936
_shelx_estimated_absorpt_t_min 0.878
_reflns_odcompleteness_completeness 99.56
_reflns_odcompleteness_iscentric 1
_reflns_odcompleteness_theta 66.97
_olex2_refinement_description
;
1. Fixed Uiso
 At 1.2 times of:
  All C(H) groups, All C(H,H) groups
 At 1.5 times of:
  All C(H,H,H) groups
2.a Secondary CH2 refined with riding coordinates:
 C10(H10A,H10B), C32(H32A,H32B), C14(H14A,H14B), C36(H36A,H36B), C13(H13A,
 H13B), C33(H33A,H33B), C11(H11A,H11B), C12(H12A,H12B), C35(H35A,H35B),
 C34(H34A,H34B)
2.b Aromatic/amide H refined with riding coordinates:
 C38(H38), C39(H39), C19(H19), C20(H20), C41(H41), C5(H5), C17(H17), C42(H42),
 C16(H16), C30(H30), C8(H8), C27(H27), C7(H7), C29(H29)
2.c Idealised Me refined as rotating group:
 C1(H1A,H1B,H1C), C43(H43A,H43B,H43C), C23(H23A,H23B,H23C), C21(H21A,H21B,
 H21C), C44(H44A,H44B,H44C), C22(H22A,H22B,H22C)
;
_olex2_submission_special_instructions 'No special instructions were received'
_oxdiff_exptl_absorpt_empirical_details
;
Empirical correction (ABSPACK) includes:
- Absorption correction using spherical harmonics
- Frame scaling
;
_oxdiff_exptl_absorpt_empirical_full_max 1.857
_oxdiff_exptl_absorpt_empirical_full_min 0.586

loop_
_space_group_symop_operation_xyz
'x, y, z'
'-x, -y, -z'

loop_
_atom_site_label
_atom_site_type_symbol
_atom_site_fract_x
_atom_site_fract_y
_atom_site_fract_z
_atom_site_U_iso_or_equiv
_atom_site_adp_type
_atom_site_occupancy
_atom_site_site_symmetry_order
_atom_site_calc_flag
_atom_site_refinement_flags_posn
_atom_site_refinement_flags_adp
_atom_site_refinement_flags_occupancy
_atom_site_disorder_assembly
_atom_site_disorder_group
O1 O 0.16610(15) 0.91423(14) 0.06833(10) 0.0679(4) Uani 1 1 d . . . . .
F1 F 0.10054(17) 0.21322(14) 0.25119(11) 0.0989(5) Uani 1 1 d . . . . .
N2 N 0.23027(14) 0.53224(14) 0.07485(9) 0.0487(3) Uani 1 1 d . . . . .
N1 N 0.19069(14) 0.71213(13) 0.09505(9) 0.0485(3) Uani 1 1 d . . . . .
N4 N 0.69335(15) 0.71192(14) 0.51686(10) 0.0511(4) Uani 1 1 d . . . . .
O2 O 0.66925(16) 0.91142(14) 0.64249(11) 0.0739(4) Uani 1 1 d . . . . .
F2 F 0.61403(19) 0.21720(17) 0.12010(10) 0.1075(6) Uani 1 1 d . . . . .
N5 N 0.73919(15) 0.53608(14) 0.45144(10) 0.0503(4) Uani 1 1 d . . . . .
N6 N 0.73315(18) 0.87500(17) 0.08597(12) 0.0654(5) Uani 1 1 d . . . . .
C2 C 0.17296(16) 0.60969(16) 0.11859(11) 0.0458(4) Uani 1 1 d . . . . .
N3 N 0.25741(19) 0.89848(18) 0.59696(12) 0.0699(5) Uani 1 1 d . . . . .
C15 C 0.09314(16) 0.68986(16) 0.33451(11) 0.0448(4) Uani 1 1 d . . . . .
C25 C 0.61929(17) 0.57196(18) 0.35919(12) 0.0495(4) Uani 1 1 d . . . . .
C4 C 0.13488(17) 0.46511(17) 0.17881(11) 0.0480(4) Uani 1 1 d . . . . .
C37 C 0.59068(17) 0.68229(16) 0.25827(11) 0.0455(4) Uani 1 1 d . . . . .
C3 C 0.11173(17) 0.56961(16) 0.18178(11) 0.0471(4) Uani 1 1 d . . . . .
C18 C 0.20403(18) 0.83047(16) 0.51057(12) 0.0492(4) Uani 1 1 d . . . . .
C24 C 0.68033(16) 0.61240(16) 0.44345(12) 0.0474(4) Uani 1 1 d . . . . .
C38 C 0.51021(17) 0.71164(17) 0.21305(12) 0.0494(4) Uani 1 1 d . . . . .
H38 H 0.421889 0.688134 0.220624 0.059 Uiso 1 1 calc R . . . .
C9 C 0.20777(18) 0.44309(17) 0.11154(12) 0.0504(4) Uani 1 1 d . . . . .
C10 C 0.0838(2) 0.69372(18) 0.03143(13) 0.0573(5) Uani 1 1 d . . . . .
H10A H 0.005024 0.687379 0.057737 0.069 Uiso 1 1 calc R . . . .
H10B H 0.062129 0.617779 -0.016743 0.069 Uiso 1 1 calc R . . . .
C26 C 0.64446(17) 0.46877(18) 0.31288(12) 0.0512(4) Uani 1 1 d . . . . .
C40 C 0.68669(18) 0.81045(16) 0.14249(11) 0.0469(4) Uani 1 1 d . . . . .
C32 C 0.5807(2) 0.69180(19) 0.56430(13) 0.0613(5) Uani 1 1 d . . . . .
H32A H 0.552766 0.612785 0.572099 0.074 Uiso 1 1 calc R . . . .
H32B H 0.506685 0.691151 0.531779 0.074 Uiso 1 1 calc R . . . .
C39 C 0.55600(17) 0.77473(17) 0.15688(12) 0.0511(4) Uani 1 1 d . . . . .
H39 H 0.498514 0.793581 0.128269 0.061 Uiso 1 1 calc R . . . .
C19 C 0.0694(2) 0.78556(19) 0.48083(13) 0.0589(5) Uani 1 1 d . . . . .
H19 H 0.013850 0.802160 0.519586 0.071 Uiso 1 1 calc R . . . .
C31 C 0.71844(17) 0.44776(17) 0.37178(13) 0.0510(4) Uani 1 1 d . . . . .
C20 C 0.01642(18) 0.71689(18) 0.39506(12) 0.0537(4) Uani 1 1 d . . . . .
H20 H -0.074225 0.687965 0.377672 0.064 Uiso 1 1 calc R . . . .
C14 C 0.02913(18) 0.61782(19) 0.24061(12) 0.0536(4) Uani 1 1 d . . . . .
H14A H -0.052258 0.548528 0.238632 0.064 Uiso 1 1 calc R . . . .
H14B H 0.004970 0.670458 0.217995 0.064 Uiso 1 1 calc R . . . .
C41 C 0.76766(19) 0.7782(2) 0.18609(14) 0.0585(5) Uani 1 1 d . . . . .
H41 H 0.855232 0.799010 0.177250 0.070 Uiso 1 1 calc R . . . .
C36 C 0.53406(19) 0.6183(2) 0.32216(14) 0.0578(5) Uani 1 1 d . . . . .
H36A H 0.515576 0.675391 0.369585 0.069 Uiso 1 1 calc R . . . .
H36B H 0.450084 0.549056 0.293565 0.069 Uiso 1 1 calc R . . . .
C5 C 0.0981(2) 0.38664(19) 0.22735(13) 0.0604(5) Uani 1 1 d . . . . .
H5 H 0.049810 0.398575 0.272142 0.072 Uiso 1 1 calc R . . . .
C17 C 0.28165(19) 0.8016(2) 0.44975(13) 0.0609(5) Uani 1 1 d . . . . .
H17 H 0.372059 0.828761 0.466880 0.073 Uiso 1 1 calc R . . . .
C42 C 0.71952(19) 0.7156(2) 0.24256(14) 0.0589(5) Uani 1 1 d . . . . .
H42 H 0.776022 0.695289 0.270765 0.071 Uiso 1 1 calc R . . . .
C16 C 0.22606(19) 0.7329(2) 0.36396(13) 0.0627(5) Uani 1 1 d . . . . .
H16 H 0.280660 0.715135 0.324814 0.075 Uiso 1 1 calc R . . . .
C13 C 0.2304(2) 0.82969(18) 0.16546(14) 0.0651(5) Uani 1 1 d . . . . .
H13A H 0.304139 0.842791 0.205498 0.078 Uiso 1 1 calc R . . . .
H13B H 0.157146 0.829257 0.196667 0.078 Uiso 1 1 calc R . . . .
C33 C 0.6218(2) 0.7932(2) 0.65073(15) 0.0696(6) Uani 1 1 d . . . . .
H33A H 0.546583 0.781753 0.681379 0.084 Uiso 1 1 calc R . . . .
H33B H 0.690934 0.788933 0.684588 0.084 Uiso 1 1 calc R . . . .
C11 C 0.1280(2) 0.8008(2) -0.00032(14) 0.0663(5) Uani 1 1 d . . . . .
H11A H 0.202276 0.802368 -0.030706 0.080 Uiso 1 1 calc R . . . .
H11B H 0.056136 0.789950 -0.040824 0.080 Uiso 1 1 calc R . . . .
C30 C 0.7575(2) 0.3515(2) 0.34642(16) 0.0654(5) Uani 1 1 d . . . . .
H30 H 0.806146 0.338631 0.385880 0.078 Uiso 1 1 calc R . . . .
C8 C 0.2452(2) 0.3463(2) 0.09156(15) 0.0658(5) Uani 1 1 d . . . . .
H8 H 0.293771 0.333086 0.047114 0.079 Uiso 1 1 calc R . . . .
C27 C 0.6087(2) 0.3897(2) 0.22613(14) 0.0648(5) Uani 1 1 d . . . . .
H27 H 0.559721 0.400477 0.185559 0.078 Uiso 1 1 calc R . . . .
C12 C 0.2708(2) 0.9316(2) 0.12834(16) 0.0715(6) Uani 1 1 d . . . . .
H12A H 0.296540 1.010035 0.174825 0.086 Uiso 1 1 calc R . . . .
H12B H 0.346995 0.934168 0.099854 0.086 Uiso 1 1 calc R . . . .
C6 C 0.1362(2) 0.2929(2) 0.20593(15) 0.0694(6) Uani 1 1 d . . . . .
C1 C 0.2972(2) 0.5390(2) 0.00059(14) 0.0676(6) Uani 1 1 d . . . . .
H1A H 0.245119 0.468748 -0.049380 0.101 Uiso 1 1 calc GR . . . .
H1B H 0.382662 0.539535 0.011660 0.101 Uiso 1 1 calc GR . . . .
H1C H 0.308070 0.613008 -0.009575 0.101 Uiso 1 1 calc GR . . . .
C35 C 0.7413(2) 0.83324(19) 0.50848(16) 0.0669(6) Uani 1 1 d . . . . .
H35A H 0.672565 0.838248 0.474787 0.080 Uiso 1 1 calc R . . . .
H35B H 0.817797 0.846772 0.478951 0.080 Uiso 1 1 calc R . . . .
C7 C 0.2079(3) 0.2699(2) 0.14006(17) 0.0764(7) Uani 1 1 d . . . . .
H7 H 0.230808 0.203628 0.128436 0.092 Uiso 1 1 calc R . . . .
C28 C 0.6489(2) 0.2967(2) 0.20413(15) 0.0730(6) Uani 1 1 d . . . . .
C43 C 0.8734(2) 0.9420(2) 0.09118(18) 0.0813(7) Uani 1 1 d . . . . .
H43A H 0.909116 1.005437 0.146966 0.122 Uiso 1 1 calc GR . . . .
H43B H 0.889329 0.978572 0.047157 0.122 Uiso 1 1 calc GR . . . .
H43C H 0.915602 0.886628 0.082885 0.122 Uiso 1 1 calc GR . . . .
C23 C 0.8082(2) 0.5448(2) 0.53027(15) 0.0710(6) Uani 1 1 d . . . . .
H23A H 0.812531 0.615530 0.576788 0.107 Uiso 1 1 calc GR . . . .
H23B H 0.896432 0.552888 0.522482 0.107 Uiso 1 1 calc GR . . . .
H23C H 0.761313 0.471784 0.543748 0.107 Uiso 1 1 calc GR . . . .
C34 C 0.7789(2) 0.9297(2) 0.59723(18) 0.0754(7) Uani 1 1 d . . . . .
H34A H 0.850398 0.926511 0.629593 0.090 Uiso 1 1 calc R . . . .
H34B H 0.810626 1.010678 0.592233 0.090 Uiso 1 1 calc R . . . .
C29 C 0.7218(2) 0.2758(2) 0.26099(18) 0.0762(6) Uani 1 1 d . . . . .
H29 H 0.746731 0.210853 0.241737 0.091 Uiso 1 1 calc R . . . .
C21 C 0.3976(3) 0.9656(3) 0.62268(17) 0.0924(8) Uani 1 1 d . . . . .
H21A H 0.438809 0.909259 0.609746 0.139 Uiso 1 1 calc GR . . . .
H21B H 0.417279 1.010944 0.683669 0.139 Uiso 1 1 calc GR . . . .
H21C H 0.431081 1.021876 0.591937 0.139 Uiso 1 1 calc GR . . . .
C44 C 0.6482(3) 0.9144(3) 0.0492(2) 0.0905(8) Uani 1 1 d . . . . .
H44A H 0.567697 0.844327 0.018228 0.136 Uiso 1 1 calc GR . . . .
H44B H 0.692090 0.954228 0.010347 0.136 Uiso 1 1 calc GR . . . .
H44C H 0.627616 0.971283 0.094485 0.136 Uiso 1 1 calc GR . . . .
C22 C 0.1766(3) 0.9369(3) 0.65498(17) 0.0980(9) Uani 1 1 d . . . . .
H22A H 0.150679 0.992046 0.637821 0.147 Uiso 1 1 calc GR . . . .
H22B H 0.225861 0.978330 0.712534 0.147 Uiso 1 1 calc GR . . . .
H22C H 0.098886 0.866134 0.653594 0.147 Uiso 1 1 calc GR . . . .

loop_
_atom_site_aniso_label
_atom_site_aniso_U_11
_atom_site_aniso_U_22
_atom_site_aniso_U_33
_atom_site_aniso_U_23
_atom_site_aniso_U_13
_atom_site_aniso_U_12
O1 0.0743(9) 0.0624(9) 0.0721(10) 0.0291(8) 0.0051(7) 0.0297(7)
F1 0.1208(12) 0.0822(9) 0.0987(11) 0.0541(9) -0.0069(9) 0.0312(9)
N2 0.0507(8) 0.0491(8) 0.0404(7) 0.0102(6) 0.0063(6) 0.0191(6)
N1 0.0492(8) 0.0463(8) 0.0430(8) 0.0121(6) -0.0026(6) 0.0159(6)
N4 0.0519(8) 0.0471(8) 0.0578(9) 0.0261(7) 0.0162(7) 0.0179(7)
O2 0.0738(9) 0.0609(9) 0.0868(11) 0.0213(8) 0.0230(8) 0.0309(7)
F2 0.1290(14) 0.1128(13) 0.0688(9) 0.0035(9) 0.0181(9) 0.0604(11)
N5 0.0502(8) 0.0527(8) 0.0555(9) 0.0289(7) 0.0080(7) 0.0214(7)
N6 0.0694(11) 0.0705(11) 0.0714(11) 0.0427(10) 0.0231(9) 0.0298(9)
C2 0.0434(9) 0.0472(9) 0.0382(8) 0.0085(7) -0.0016(7) 0.0157(7)
N3 0.0752(12) 0.0710(11) 0.0496(10) 0.0028(8) 0.0021(8) 0.0311(9)
C15 0.0437(9) 0.0488(9) 0.0447(9) 0.0192(8) 0.0104(7) 0.0195(7)
C25 0.0460(9) 0.0594(10) 0.0538(10) 0.0332(9) 0.0143(8) 0.0221(8)
C4 0.0458(9) 0.0514(9) 0.0410(9) 0.0129(7) -0.0020(7) 0.0174(7)
C37 0.0453(9) 0.0499(9) 0.0457(9) 0.0197(8) 0.0077(7) 0.0218(7)
C3 0.0454(9) 0.0524(10) 0.0382(8) 0.0116(7) 0.0008(7) 0.0188(7)
C18 0.0576(10) 0.0439(9) 0.0466(9) 0.0158(8) 0.0083(8) 0.0215(8)
C24 0.0431(9) 0.0513(9) 0.0563(10) 0.0315(8) 0.0139(7) 0.0182(7)
C38 0.0400(9) 0.0575(10) 0.0501(10) 0.0216(8) 0.0054(7) 0.0177(8)
C9 0.0495(10) 0.0478(9) 0.0440(9) 0.0069(8) -0.0045(7) 0.0182(8)
C10 0.0565(11) 0.0570(11) 0.0504(10) 0.0202(9) -0.0054(8) 0.0150(9)
C26 0.0466(9) 0.0586(10) 0.0540(10) 0.0293(9) 0.0157(8) 0.0197(8)
C40 0.0548(10) 0.0419(8) 0.0426(9) 0.0144(7) 0.0099(7) 0.0189(7)
C32 0.0584(11) 0.0600(12) 0.0590(12) 0.0250(10) 0.0198(9) 0.0145(9)
C39 0.0481(9) 0.0577(10) 0.0491(10) 0.0231(8) -0.0007(7) 0.0207(8)
C19 0.0571(11) 0.0684(12) 0.0491(10) 0.0169(9) 0.0188(8) 0.0267(9)
C31 0.0483(9) 0.0516(10) 0.0591(11) 0.0286(9) 0.0143(8) 0.0194(8)
C20 0.0398(9) 0.0637(11) 0.0535(10) 0.0197(9) 0.0126(8) 0.0178(8)
C14 0.0462(9) 0.0666(12) 0.0465(10) 0.0172(9) 0.0068(7) 0.0241(8)
C41 0.0489(10) 0.0694(12) 0.0719(13) 0.0364(11) 0.0220(9) 0.0298(9)
C36 0.0506(10) 0.0786(13) 0.0621(12) 0.0412(11) 0.0173(9) 0.0316(9)
C5 0.0620(12) 0.0632(12) 0.0511(11) 0.0223(9) -0.0026(9) 0.0201(9)
C17 0.0463(10) 0.0765(13) 0.0543(11) 0.0139(10) 0.0036(8) 0.0273(9)
C42 0.0513(10) 0.0757(13) 0.0710(13) 0.0424(11) 0.0146(9) 0.0346(9)
C16 0.0515(11) 0.0866(15) 0.0483(10) 0.0128(10) 0.0133(8) 0.0353(10)
C13 0.0801(14) 0.0507(11) 0.0518(11) 0.0079(9) -0.0107(10) 0.0234(10)
C33 0.0755(14) 0.0666(13) 0.0622(13) 0.0230(11) 0.0213(11) 0.0245(11)
C11 0.0719(13) 0.0688(13) 0.0572(12) 0.0294(10) 0.0004(10) 0.0230(11)
C30 0.0649(12) 0.0627(12) 0.0775(14) 0.0302(11) 0.0128(10) 0.0310(10)
C8 0.0708(13) 0.0607(12) 0.0615(12) 0.0089(10) 0.0009(10) 0.0330(10)
C27 0.0641(12) 0.0792(14) 0.0540(11) 0.0279(11) 0.0146(9) 0.0291(11)
C12 0.0766(14) 0.0509(11) 0.0729(14) 0.0168(10) -0.0083(11) 0.0171(10)
C6 0.0776(14) 0.0618(12) 0.0659(13) 0.0280(11) -0.0112(11) 0.0228(11)
C1 0.0715(13) 0.0696(13) 0.0538(12) 0.0143(10) 0.0224(10) 0.0267(11)
C35 0.0723(13) 0.0564(11) 0.0841(15) 0.0397(11) 0.0319(11) 0.0264(10)
C7 0.0914(17) 0.0572(12) 0.0787(16) 0.0142(11) -0.0130(13) 0.0378(12)
C28 0.0786(15) 0.0741(14) 0.0604(13) 0.0150(11) 0.0212(11) 0.0320(12)
C43 0.0773(15) 0.0813(16) 0.0806(16) 0.0437(14) 0.0237(12) 0.0162(12)
C23 0.0793(14) 0.0702(13) 0.0677(14) 0.0311(11) -0.0056(11) 0.0309(11)
C34 0.0701(14) 0.0504(11) 0.1018(19) 0.0281(12) 0.0243(13) 0.0195(10)
C29 0.0820(16) 0.0650(13) 0.0878(17) 0.0232(13) 0.0258(13) 0.0390(12)
C21 0.0820(17) 0.0961(19) 0.0666(15) 0.0025(14) -0.0114(13) 0.0259(14)
C44 0.0934(18) 0.107(2) 0.106(2) 0.0787(19) 0.0289(15) 0.0443(16)
C22 0.109(2) 0.110(2) 0.0571(14) -0.0081(14) 0.0077(14) 0.0568(18)

loop_
_atom_type_symbol
_atom_type_description
_atom_type_scat_dispersion_real
_atom_type_scat_dispersion_imag
_atom_type_scat_source
C C 0.0181 0.0091 'International Tables Vol C Tables 4.2.6.8 and 6.1.1.4'
H H 0.0000 0.0000 'International Tables Vol C Tables 4.2.6.8 and 6.1.1.4'
F F 0.0727 0.0534 'International Tables Vol C Tables 4.2.6.8 and 6.1.1.4'
N N 0.0311 0.0180 'International Tables Vol C Tables 4.2.6.8 and 6.1.1.4'
O O 0.0492 0.0322 'International Tables Vol C Tables 4.2.6.8 and 6.1.1.4'

loop_
_geom_angle_atom_site_label_1
_geom_angle_atom_site_label_2
_geom_angle_atom_site_label_3
_geom_angle
_geom_angle_site_symmetry_1
_geom_angle_site_symmetry_3
_geom_angle_publ_flag
C11 O1 C12 110.13(17) . . ?
C2 N2 C1 126.66(17) . . ?
C9 N2 C2 108.32(15) . . ?
C9 N2 C1 124.96(17) . . ?
C2 N1 C10 115.46(14) . . ?
C2 N1 C13 116.55(15) . . ?
C13 N1 C10 110.65(16) . . ?
C24 N4 C32 115.81(15) . . ?
C24 N4 C35 117.30(15) . . ?
C35 N4 C32 110.64(16) . . ?
C34 O2 C33 110.13(16) . . ?
C24 N5 C23 126.40(18) . . ?
C31 N5 C24 108.54(15) . . ?
C31 N5 C23 125.04(17) . . ?
C40 N6 C43 119.49(19) . . ?
C40 N6 C44 119.06(18) . . ?
C44 N6 C43 116.98(19) . . ?
N2 C2 N1 118.01(15) . . ?
C3 C2 N2 109.68(16) . . ?
C3 C2 N1 132.25(17) . . ?
C18 N3 C21 120.23(19) . . ?
C18 N3 C22 119.56(19) . . ?
C22 N3 C21 116.7(2) . . ?
C20 C15 C14 119.38(15) . . ?
C20 C15 C16 116.54(17) . . ?
C16 C15 C14 124.07(16) . . ?
C24 C25 C26 106.47(16) . . ?
C24 C25 C36 128.46(18) . . ?
C26 C25 C36 124.93(18) . . ?
C9 C4 C3 107.96(16) . . ?
C5 C4 C3 132.63(18) . . ?
C5 C4 C9 119.40(18) . . ?
C38 C37 C36 118.97(15) . . ?
C42 C37 C38 116.52(16) . . ?
C42 C37 C36 124.51(16) . . ?
C2 C3 C4 106.44(16) . . ?
C2 C3 C14 128.88(17) . . ?
C4 C3 C14 124.60(17) . . ?
N3 C18 C19 121.55(17) . . ?
N3 C18 C17 121.83(17) . . ?
C17 C18 C19 116.60(17) . . ?
N5 C24 N4 118.10(16) . . ?
C25 C24 N4 132.39(17) . . ?
C25 C24 N5 109.51(17) . . ?
C37 C38 C39 122.39(16) . . ?
N2 C9 C4 107.58(16) . . ?
N2 C9 C8 130.37(19) . . ?
C8 C9 C4 122.05(19) . . ?
N1 C10 C11 109.34(16) . . ?
C31 C26 C25 107.86(17) . . ?
C27 C26 C25 133.09(19) . . ?
C27 C26 C31 119.04(18) . . ?
C39 C40 N6 120.92(17) . . ?
C39 C40 C41 116.99(16) . . ?
C41 C40 N6 122.08(17) . . ?
N4 C32 C33 109.12(16) . . ?
C38 C39 C40 120.98(17) . . ?
C20 C19 C18 121.40(17) . . ?
N5 C31 C26 107.60(16) . . ?
N5 C31 C30 130.49(19) . . ?
C30 C31 C26 121.9(2) . . ?
C15 C20 C19 122.17(17) . . ?
C3 C14 C15 116.14(14) . . ?
C42 C41 C40 120.90(17) . . ?
C25 C36 C37 116.29(15) . . ?
C6 C5 C4 116.9(2) . . ?
C16 C17 C18 120.84(17) . . ?
C37 C42 C41 122.18(18) . . ?
C15 C16 C17 122.44(18) . . ?
N1 C13 C12 108.95(18) . . ?
O2 C33 C32 111.80(18) . . ?
O1 C11 C10 111.79(17) . . ?
C29 C30 C31 117.9(2) . . ?
C9 C8 C7 117.7(2) . . ?
C28 C27 C26 117.1(2) . . ?
O1 C12 C13 111.42(17) . . ?
F1 C6 C7 116.9(2) . . ?
C5 C6 F1 118.6(2) . . ?
C5 C6 C7 124.4(2) . . ?
N4 C35 C34 108.85(18) . . ?
C6 C7 C8 119.5(2) . . ?
F2 C28 C29 117.3(2) . . ?
C27 C28 F2 118.4(2) . . ?
C27 C28 C29 124.3(2) . . ?
O2 C34 C35 111.23(18) . . ?
C30 C29 C28 119.8(2) . . ?

loop_
_geom_bond_atom_site_label_1
_geom_bond_atom_site_label_2
_geom_bond_distance
_geom_bond_site_symmetry_2
_geom_bond_publ_flag
O1 C11 1.414(3) . ?
O1 C12 1.416(3) . ?
F1 C6 1.374(3) . ?
N2 C2 1.393(2) . ?
N2 C9 1.378(2) . ?
N2 C1 1.453(2) . ?
N1 C2 1.403(2) . ?
N1 C10 1.467(2) . ?
N1 C13 1.459(2) . ?
N4 C24 1.400(2) . ?
N4 C32 1.467(2) . ?
N4 C35 1.460(2) . ?
O2 C33 1.422(3) . ?
O2 C34 1.419(3) . ?
F2 C28 1.372(3) . ?
N5 C24 1.391(2) . ?
N5 C31 1.375(2) . ?
N5 C23 1.450(3) . ?
N6 C40 1.400(2) . ?
N6 C43 1.437(3) . ?
N6 C44 1.428(3) . ?
C2 C3 1.375(2) . ?
N3 C18 1.388(2) . ?
N3 C21 1.428(3) . ?
N3 C22 1.428(3) . ?
C15 C20 1.373(2) . ?
C15 C14 1.519(2) . ?
C15 C16 1.375(3) . ?
C25 C24 1.381(3) . ?
C25 C26 1.421(3) . ?
C25 C36 1.498(3) . ?
C4 C3 1.423(3) . ?
C4 C9 1.407(3) . ?
C4 C5 1.405(3) . ?
C37 C38 1.379(2) . ?
C37 C36 1.521(2) . ?
C37 C42 1.379(3) . ?
C3 C14 1.501(2) . ?
C18 C19 1.390(3) . ?
C18 C17 1.390(3) . ?
C38 C39 1.382(3) . ?
C9 C8 1.384(3) . ?
C10 C11 1.504(3) . ?
C26 C31 1.412(3) . ?
C26 C27 1.406(3) . ?
C40 C39 1.390(3) . ?
C40 C41 1.392(3) . ?
C32 C33 1.501(3) . ?
C19 C20 1.380(3) . ?
C31 C30 1.390(3) . ?
C41 C42 1.387(3) . ?
C5 C6 1.354(3) . ?
C17 C16 1.385(3) . ?
C13 C12 1.508(3) . ?
C30 C29 1.377(3) . ?
C8 C7 1.385(3) . ?
C27 C28 1.360(3) . ?
C6 C7 1.384(4) . ?
C35 C34 1.504(3) . ?
C28 C29 1.378(4) . ?
